data_7705548
loop_
_publ_author_name
'Wise, Dan E.'
'Gamble, Aimee J.'
'Arkawazi, Sham W.'
'Walton, Paul H.'
'Galan, M. Carmen'
'O'Hagan, Michael P'
'Hogg, Karen G.'
'Marrison, Joanne L.'
'O'Toole, Peter J'
'Sparkes, Hazel A.'
'Lynam, Jason M.'
'Pringle, Paul G.'

_publ_section_title
;
 Cytotoxic
 (<i>cis</i>,<i>cis</i>-1,3,5-triaminocyclohexane)ruthenium(II)-diphosphine
 complexes; evidence for covalent binding <i>and</i> intercalation with
 DNA.
;
_journal_issue 43
_journal_name_full 'Dalton transactions (Cambridge, England : 2003)'
_journal_page_first 15219
_journal_page_last 15230
_journal_paper_doi 10.1039/d0dt02612c
_journal_volume 49
_journal_year 2020
_chemical_formula_moiety 'C38 H39 Cl N5 P2 Ru, F6 P'
_chemical_formula_sum 'C38 H39 Cl F6 N5 P3 Ru'
_chemical_formula_weight 909.17
_space_group_crystal_system monoclinic
_space_group_IT_number 14
_space_group_name_Hall '-P 2yn'
_space_group_name_H-M_alt 'P 1 21/n 1'
_atom_sites_solution_hydrogens mixed
_atom_sites_solution_primary dual
_audit_creation_date 2018-05-31
_audit_creation_method
;
Olex2 1.2
(compiled 2018.05.29 svn.r3508 for OlexSys, GUI svn.r5506)
;
_audit_update_record
;
2019-10-15 deposited with the CCDC.	2020-09-16 downloaded from the CCDC.
;
_cell_angle_alpha 90
_cell_angle_beta 98.3870(10)
_cell_angle_gamma 90
_cell_formula_units_Z 4
_cell_length_a 13.9014(6)
_cell_length_b 19.6282(9)
_cell_length_c 14.2188(6)
_cell_measurement_reflns_used 5713
_cell_measurement_temperature 100(2)
_cell_measurement_theta_max 27.66
_cell_measurement_theta_min 2.22
_cell_volume 3838.2(3)
_computing_cell_refinement 'SAINT v8.37A (Bruker, 2015)'
_computing_data_collection 'Bruker Apex suite'
_computing_data_reduction 'SAINT v8.37A (Bruker, 2015)'
_computing_molecular_graphics 'Olex2 (Dolomanov et al., 2009)'
_computing_publication_material 'Olex2 (Dolomanov et al., 2009)'
_computing_structure_refinement 'ShelXL (Sheldrick, 2015)'
_computing_structure_solution 'ShelXT (Sheldrick, 2015)'
_diffrn_ambient_temperature 100(2)
_diffrn_detector 'Bruker area detector'
_diffrn_detector_type 'CCD area detector'
_diffrn_measured_fraction_theta_full 1.000
_diffrn_measured_fraction_theta_max 0.999
_diffrn_measurement_device 'Bruker Apex II kappa CCD area detector'
_diffrn_measurement_device_type 'Bruker APEX-II CCD'
_diffrn_measurement_method '\f and \w scans'
_diffrn_radiation_monochromator graphite
_diffrn_radiation_type MoK\a
_diffrn_radiation_wavelength 0.71073
_diffrn_reflns_av_R_equivalents 0.0518
_diffrn_reflns_av_unetI/netI 0.0516
_diffrn_reflns_Laue_measured_fraction_full 1.000
_diffrn_reflns_Laue_measured_fraction_max 0.999
_diffrn_reflns_limit_h_max 18
_diffrn_reflns_limit_h_min -16
_diffrn_reflns_limit_k_max 25
_diffrn_reflns_limit_k_min -25
_diffrn_reflns_limit_l_max 11
_diffrn_reflns_limit_l_min -18
_diffrn_reflns_number 34855
_diffrn_reflns_point_group_measured_fraction_full 1.000
_diffrn_reflns_point_group_measured_fraction_max 0.999
_diffrn_reflns_theta_full 25.242
_diffrn_reflns_theta_max 27.874
_diffrn_reflns_theta_min 1.781
_diffrn_source 'fine-focus sealed tube'
_diffrn_standards_number 0
_exptl_absorpt_coefficient_mu 0.669
_exptl_absorpt_correction_T_max 0.7456
_exptl_absorpt_correction_T_min 0.6063
_exptl_absorpt_correction_type multi-scan
_exptl_absorpt_process_details
'SADABS-2014/5 (Bruker,2014/5) was used for absorption correction. wR2(int) was 0.0636 before and 0.0495 after correction. The Ratio of minimum to maximum transmission is 0.8132. The \l/2 correction factor is Not present.'
_exptl_crystal_colour orange
_exptl_crystal_colour_primary orange
_exptl_crystal_density_diffrn 1.573
_exptl_crystal_description block
_exptl_crystal_F_000 1848
_exptl_crystal_size_max 0.392
_exptl_crystal_size_mid 0.288
_exptl_crystal_size_min 0.14
_refine_diff_density_max 0.495
_refine_diff_density_min -0.548
_refine_diff_density_rms 0.083
_refine_ls_extinction_method none
_refine_ls_goodness_of_fit_ref 1.015
_refine_ls_hydrogen_treatment mixed
_refine_ls_matrix_type full
_refine_ls_number_parameters 560
_refine_ls_number_reflns 9143
_refine_ls_number_restraints 132
_refine_ls_restrained_S_all 1.012
_refine_ls_R_factor_all 0.0534
_refine_ls_R_factor_gt 0.0350
_refine_ls_shift/su_max 0.001
_refine_ls_shift/su_mean 0.000
_refine_ls_structure_factor_coef Fsqd
_refine_ls_weighting_details 'w=1/[\s^2^(Fo^2^)+(0.0259P)^2^+2.1027P] where P=(Fo^2^+2Fc^2^)/3'
_refine_ls_weighting_scheme calc
_refine_ls_wR_factor_gt 0.0695
_refine_ls_wR_factor_ref 0.0762
_reflns_Friedel_coverage 0.000
_reflns_number_gt 7108
_reflns_number_total 9143
_reflns_threshold_expression 'I > 2\s(I)'
_cod_data_source_file d0dt02612c2.cif
_cod_data_source_block testm1
_cod_depositor_comments 'Adding full bibliography for 7705548.cif.'
_cod_database_code 7705548
_shelx_shelxl_version_number 2017/1
_shelx_space_group_comment
;
The symmetry employed for this shelxl refinement is uniquely defined
by the following loop, which should always be used as a source of
symmetry information in preference to the above space-group names.
They are only intended as comments.
;
_shelx_estimated_absorpt_t_max 0.912
_shelx_estimated_absorpt_t_min 0.780
_olex2_refinement_description
;
1. Fixed Uiso
 At 1.2 times of:
  All C(H) groups, All C(H,H) groups
 At 1.5 times of:
  All N(H,H) groups
2. Restrained distances
 P3-F1 \\sim P3-F1A \\sim P3-F2 \\sim P3-F3 \\sim P3-F3A \\sim P3-F2A \\sim
P3-F6 \\sim P3-F6A \\sim P3-F4 ~
 P3-F4A
 with sigma of 0.01
 N3-H3A \\sim N3-H3B \\sim N4-H4A \\sim N4-H4B \\sim N5-H5B \\sim N5-H5A
 with sigma of 0.01
3. Uiso/Uaniso restraints and constraints
F1 \\sim F2 \\sim F3 \\sim F4 \\sim F5 \\sim F6 \\sim F1A \\sim F2A \\sim F3A
\\sim F6A \\sim F4A \\sim F5A: within 2A with sigma of 0.01 and sigma for
terminal atoms of 0.02
4. Others
 Sof(F1A)=Sof(F2A)=Sof(F3A)=Sof(F6A)=Sof(F4A)=Sof(F5A)=1-FVAR(1)
 Sof(F1)=Sof(F2)=Sof(F3)=Sof(F4)=Sof(F5)=Sof(F6)=FVAR(1)
5.a Ternary CH refined with riding coordinates:
 C33(H33), C35(H35), C37(H37)
5.b Secondary CH2 refined with riding coordinates:
 C34(H34A,H34B), C36(H36A,H36B), C38(H38A,H38B)
5.c Aromatic/amide H refined with riding coordinates:
 C2(H2), C3(H3), C4(H4), C5(H5), C6(H6), C8(H8), C9(H9), C10(H10), C11(H11),
 C12(H12), C15(H15), C16(H16), C17(H17), C18(H18), C22(H22), C23(H23), C24(H24),
  C25(H25), C26(H26), C28(H28), C29(H29), C30(H30), C31(H31), C32(H32)
;
_olex2_submission_special_instructions 'No special instructions were received'

loop_
_space_group_symop_operation_xyz
'x, y, z'
'-x+1/2, y+1/2, -z+1/2'
'-x, -y, -z'
'x-1/2, -y-1/2, z-1/2'

loop_
_atom_site_label
_atom_site_type_symbol
_atom_site_fract_x
_atom_site_fract_y
_atom_site_fract_z
_atom_site_U_iso_or_equiv
_atom_site_adp_type
_atom_site_occupancy
_atom_site_site_symmetry_order
_atom_site_calc_flag
_atom_site_refinement_flags_posn
_atom_site_refinement_flags_adp
_atom_site_refinement_flags_occupancy
_atom_site_disorder_assembly
_atom_site_disorder_group
Ru1 Ru 0.53631(2) 0.35415(2) 0.12026(2) 0.01268(5) Uani 1 1 d . . . . .
Cl1 Cl 0.55631(4) 0.47733(3) 0.12498(4) 0.01657(13) Uani 1 1 d . . . . .
P1 P 0.62034(5) 0.34613(3) 0.27049(4) 0.01371(13) Uani 1 1 d . . . . .
P2 P 0.40324(5) 0.35607(3) 0.19515(4) 0.01432(13) Uani 1 1 d . . . . .
N1 N 0.57438(16) 0.39072(10) 0.44536(14) 0.0177(4) Uani 1 1 d . . . . .
N2 N 0.37276(16) 0.39890(10) 0.37248(15) 0.0192(5) Uani 1 1 d . . . . .
N3 N 0.45492(16) 0.36902(10) -0.02122(15) 0.0167(4) Uani 1 1 d D . . . .
H3A H 0.464(2) 0.4111(7) -0.0352(19) 0.025 Uiso 1 1 d DR . . . .
H3B H 0.3938(10) 0.3671(14) -0.018(2) 0.025 Uiso 1 1 d DR . . . .
N4 N 0.52670(16) 0.24724(10) 0.09478(15) 0.0171(4) Uani 1 1 d D . . . .
H4A H 0.4706(12) 0.2342(13) 0.107(2) 0.026 Uiso 1 1 d DR . . . .
H4B H 0.5673(16) 0.2281(13) 0.1383(15) 0.026 Uiso 1 1 d DR . . . .
N5 N 0.66196(16) 0.35481(11) 0.04451(14) 0.0171(4) Uani 1 1 d D . . . .
H5A H 0.666(2) 0.3973(7) 0.0306(19) 0.026 Uiso 1 1 d DR . . . .
H5B H 0.7131(14) 0.3452(14) 0.0837(16) 0.026 Uiso 1 1 d DR . . . .
C1 C 0.65507(18) 0.26010(12) 0.31416(17) 0.0156(5) Uani 1 1 d . . . . .
C2 C 0.71371(18) 0.22225(12) 0.26075(17) 0.0187(5) Uani 1 1 d . . . . .
H2 H 0.736071 0.242649 0.207349 0.022 Uiso 1 1 calc R . . . .
C3 C 0.73936(19) 0.15574(13) 0.28476(18) 0.0213(6) Uani 1 1 d . . . . .
H3 H 0.778216 0.130551 0.247382 0.026 Uiso 1 1 calc R . . . .
C4 C 0.70820(19) 0.12572(13) 0.36376(18) 0.0222(6) Uani 1 1 d . . . . .
H4 H 0.725715 0.080032 0.380379 0.027 Uiso 1 1 calc R . . . .
C5 C 0.65151(19) 0.16272(12) 0.41810(18) 0.0212(6) Uani 1 1 d . . . . .
H5 H 0.630935 0.142422 0.472464 0.025 Uiso 1 1 calc R . . . .
C6 C 0.62455(18) 0.22944(12) 0.39349(17) 0.0171(5) Uani 1 1 d . . . . .
H6 H 0.585200 0.254240 0.430808 0.021 Uiso 1 1 calc R . . . .
C7 C 0.73513(18) 0.39217(12) 0.30843(17) 0.0171(5) Uani 1 1 d . . . . .
C8 C 0.77551(19) 0.43619(12) 0.24724(18) 0.0200(5) Uani 1 1 d . . . . .
H8 H 0.744079 0.442533 0.183910 0.024 Uiso 1 1 calc R . . . .
C9 C 0.8617(2) 0.47070(13) 0.2791(2) 0.0262(6) Uani 1 1 d . . . . .
H9 H 0.889534 0.499780 0.236917 0.031 Uiso 1 1 calc R . . . .
C10 C 0.9067(2) 0.46291(14) 0.3711(2) 0.0297(7) Uani 1 1 d . . . . .
H10 H 0.965076 0.486966 0.392553 0.036 Uiso 1 1 calc R . . . .
C11 C 0.8670(2) 0.42002(14) 0.4327(2) 0.0279(6) Uani 1 1 d . . . . .
H11 H 0.897470 0.415437 0.496660 0.033 Uiso 1 1 calc R . . . .
C12 C 0.78285(19) 0.38378(13) 0.40092(18) 0.0217(6) Uani 1 1 d . . . . .
H12 H 0.757516 0.352952 0.442611 0.026 Uiso 1 1 calc R . . . .
C13 C 0.54021(18) 0.37614(12) 0.35584(16) 0.0150(5) Uani 1 1 d . . . . .
C14 C 0.5074(2) 0.41176(12) 0.50098(17) 0.0189(5) Uani 1 1 d . . . . .
C15 C 0.5389(2) 0.43053(12) 0.59659(18) 0.0237(6) Uani 1 1 d . . . . .
H15 H 0.606136 0.429459 0.621427 0.028 Uiso 1 1 calc R . . . .
C16 C 0.4722(2) 0.45027(12) 0.65327(18) 0.0267(6) Uani 1 1 d . . . . .
H16 H 0.493448 0.461979 0.717775 0.032 Uiso 1 1 calc R . . . .
C17 C 0.3728(2) 0.45338(13) 0.61716(19) 0.0274(7) Uani 1 1 d . . . . .
H17 H 0.327801 0.467514 0.657552 0.033 Uiso 1 1 calc R . . . .
C18 C 0.3396(2) 0.43647(13) 0.52510(19) 0.0245(6) Uani 1 1 d . . . . .
H18 H 0.272132 0.438906 0.501510 0.029 Uiso 1 1 calc R . . . .
C19 C 0.4069(2) 0.41518(12) 0.46485(18) 0.0205(6) Uani 1 1 d . . . . .
C20 C 0.43960(18) 0.38087(12) 0.31961(17) 0.0160(5) Uani 1 1 d . . . . .
C21 C 0.29630(18) 0.40899(12) 0.15667(17) 0.0171(5) Uani 1 1 d . . . . .
C22 C 0.29997(19) 0.46234(12) 0.09196(18) 0.0194(5) Uani 1 1 d . . . . .
H22 H 0.358640 0.471399 0.067355 0.023 Uiso 1 1 calc R . . . .
C23 C 0.2183(2) 0.50209(13) 0.0636(2) 0.0249(6) Uani 1 1 d . . . . .
H23 H 0.221072 0.537752 0.018887 0.030 Uiso 1 1 calc R . . . .
C24 C 0.1324(2) 0.49006(13) 0.1000(2) 0.0255(6) Uani 1 1 d . . . . .
H24 H 0.076682 0.517339 0.080333 0.031 Uiso 1 1 calc R . . . .
C25 C 0.12849(19) 0.43803(13) 0.16542(19) 0.0241(6) Uani 1 1 d . . . . .
H25 H 0.070337 0.430493 0.191666 0.029 Uiso 1 1 calc R . . . .
C26 C 0.20868(19) 0.39705(13) 0.19264(19) 0.0222(6) Uani 1 1 d . . . . .
H26 H 0.204604 0.360625 0.235871 0.027 Uiso 1 1 calc R . . . .
C27 C 0.35081(18) 0.27177(12) 0.20969(17) 0.0164(5) Uani 1 1 d . . . . .
C28 C 0.28706(19) 0.24260(13) 0.13516(18) 0.0205(5) Uani 1 1 d . . . . .
H28 H 0.264819 0.268828 0.080115 0.025 Uiso 1 1 calc R . . . .
C29 C 0.2561(2) 0.17567(13) 0.14105(18) 0.0226(6) Uani 1 1 d . . . . .
H29 H 0.211846 0.156640 0.090684 0.027 Uiso 1 1 calc R . . . .
C30 C 0.2898(2) 0.13641(13) 0.22056(19) 0.0236(6) Uani 1 1 d . . . . .
H30 H 0.270092 0.090219 0.223733 0.028 Uiso 1 1 calc R . . . .
C31 C 0.3519(2) 0.16482(13) 0.29475(19) 0.0237(6) Uani 1 1 d . . . . .
H31 H 0.374358 0.138306 0.349463 0.028 Uiso 1 1 calc R . . . .
C32 C 0.38161(19) 0.23196(13) 0.28963(17) 0.0194(5) Uani 1 1 d . . . . .
H32 H 0.423690 0.251182 0.341496 0.023 Uiso 1 1 calc R . . . .
C33 C 0.47805(18) 0.32600(13) -0.10172(17) 0.0187(5) Uani 1 1 d . . . . .
H33 H 0.431882 0.338120 -0.159995 0.022 Uiso 1 1 calc R . . . .
C34 C 0.46334(19) 0.25118(13) -0.07879(18) 0.0211(6) Uani 1 1 d . . . . .
H34A H 0.462726 0.224129 -0.137637 0.025 Uiso 1 1 calc R . . . .
H34B H 0.398930 0.245912 -0.057741 0.025 Uiso 1 1 calc R . . . .
C35 C 0.54114(19) 0.22204(13) -0.00192(17) 0.0190(5) Uani 1 1 d . . . . .
H35 H 0.533776 0.171353 -0.002361 0.023 Uiso 1 1 calc R . . . .
C36 C 0.64387(19) 0.23850(13) -0.02213(18) 0.0213(6) Uani 1 1 d . . . . .
H36A H 0.691132 0.225002 0.033713 0.026 Uiso 1 1 calc R . . . .
H36B H 0.657431 0.210764 -0.076845 0.026 Uiso 1 1 calc R . . . .
C37 C 0.65986(19) 0.31333(13) -0.04381(17) 0.0189(5) Uani 1 1 d . . . . .
H37 H 0.724330 0.317840 -0.066535 0.023 Uiso 1 1 calc R . . . .
C38 C 0.58186(19) 0.33991(13) -0.12105(17) 0.0219(6) Uani 1 1 d . . . . .
H38A H 0.590691 0.318504 -0.182260 0.026 Uiso 1 1 calc R . . . .
H38B H 0.590508 0.389663 -0.127572 0.026 Uiso 1 1 calc R . . . .
P3 P 0.95033(5) 0.27806(3) 0.11256(5) 0.01984(15) Uani 1 1 d D . . . .
F1 F 0.9733(8) 0.3424(4) 0.0503(8) 0.0342(15) Uani 0.711(16) 1 d D U P A 1
F2 F 0.8542(3) 0.3142(3) 0.1390(5) 0.0363(12) Uani 0.711(16) 1 d D U P A 1
F3 F 0.8866(5) 0.2449(4) 0.0208(4) 0.0373(13) Uani 0.711(16) 1 d D U P A 1
F4 F 1.0441(4) 0.2383(4) 0.0888(3) 0.0418(14) Uani 0.711(16) 1 d D U P A 1
F5 F 1.0105(4) 0.3090(3) 0.2060(4) 0.0316(11) Uani 0.711(16) 1 d . U P A 1
F6 F 0.9230(5) 0.2137(3) 0.1730(7) 0.0250(12) Uani 0.711(16) 1 d D U P A 1
F1A F 0.949(2) 0.3472(10) 0.053(2) 0.052(6) Uani 0.289(16) 1 d D U P A 2
F2A F 0.8387(6) 0.2946(9) 0.1157(14) 0.047(3) Uani 0.289(16) 1 d D U P A 2
F3A F 0.9214(13) 0.2383(10) 0.0145(9) 0.039(3) Uani 0.289(16) 1 d D U P A 2
F6A F 0.9512(15) 0.2106(9) 0.1751(17) 0.037(4) Uani 0.289(16) 1 d D U P A 2
F4A F 1.0629(5) 0.2723(10) 0.1034(7) 0.049(3) Uani 0.289(16) 1 d D U P A 2
F5A F 0.9774(14) 0.3257(8) 0.2075(11) 0.038(3) Uani 0.289(16) 1 d . U P A 2

loop_
_atom_site_aniso_label
_atom_site_aniso_U_11
_atom_site_aniso_U_22
_atom_site_aniso_U_33
_atom_site_aniso_U_23
_atom_site_aniso_U_13
_atom_site_aniso_U_12
Ru1 0.01503(10) 0.01356(9) 0.00998(9) -0.00045(8) 0.00359(7) -0.00033(8)
Cl1 0.0213(3) 0.0149(3) 0.0134(3) 0.0003(2) 0.0023(2) 0.0002(2)
P1 0.0164(3) 0.0141(3) 0.0111(3) -0.0007(2) 0.0035(2) 0.0012(2)
P2 0.0154(3) 0.0151(3) 0.0130(3) -0.0004(2) 0.0037(2) -0.0004(3)
N1 0.0262(12) 0.0146(10) 0.0128(10) 0.0000(8) 0.0042(9) 0.0039(9)
N2 0.0221(12) 0.0170(10) 0.0203(11) -0.0024(9) 0.0088(9) -0.0017(9)
N3 0.0179(11) 0.0190(11) 0.0135(10) -0.0007(8) 0.0032(9) -0.0016(9)
N4 0.0198(12) 0.0171(10) 0.0148(10) -0.0025(8) 0.0039(9) -0.0026(9)
N5 0.0205(12) 0.0178(10) 0.0138(10) -0.0003(9) 0.0055(9) -0.0019(10)
C1 0.0166(13) 0.0155(11) 0.0144(12) -0.0007(9) 0.0015(10) 0.0016(10)
C2 0.0195(13) 0.0206(12) 0.0164(12) -0.0018(10) 0.0041(11) 0.0011(10)
C3 0.0212(14) 0.0210(13) 0.0209(13) -0.0079(11) 0.0009(11) 0.0049(11)
C4 0.0252(15) 0.0137(12) 0.0251(14) 0.0006(10) -0.0048(12) 0.0029(10)
C5 0.0247(14) 0.0190(13) 0.0193(13) 0.0033(10) 0.0017(11) -0.0027(11)
C6 0.0193(13) 0.0180(12) 0.0149(12) -0.0005(10) 0.0053(10) 0.0028(10)
C7 0.0162(13) 0.0165(12) 0.0182(12) -0.0035(10) 0.0011(10) 0.0029(10)
C8 0.0215(14) 0.0182(12) 0.0210(13) -0.0010(10) 0.0055(11) 0.0037(10)
C9 0.0232(15) 0.0206(13) 0.0346(16) 0.0034(12) 0.0035(13) -0.0028(11)
C10 0.0188(14) 0.0231(14) 0.0447(18) -0.0035(13) -0.0040(13) -0.0004(11)
C11 0.0254(15) 0.0267(14) 0.0282(15) -0.0026(12) -0.0075(12) 0.0056(12)
C12 0.0232(14) 0.0198(13) 0.0212(13) -0.0015(11) 0.0008(11) 0.0027(11)
C13 0.0213(13) 0.0132(11) 0.0116(11) -0.0007(9) 0.0065(10) 0.0005(10)
C14 0.0322(16) 0.0116(11) 0.0142(12) 0.0011(9) 0.0072(11) 0.0059(10)
C15 0.0367(17) 0.0176(12) 0.0165(12) -0.0001(10) 0.0029(12) 0.0075(11)
C16 0.052(2) 0.0154(12) 0.0152(13) -0.0009(10) 0.0116(13) 0.0066(12)
C17 0.0470(19) 0.0148(12) 0.0254(15) -0.0003(11) 0.0217(14) 0.0039(12)
C18 0.0305(16) 0.0197(13) 0.0270(14) -0.0019(11) 0.0163(13) 0.0024(11)
C19 0.0304(16) 0.0161(12) 0.0173(12) 0.0003(10) 0.0112(11) -0.0007(11)
C20 0.0206(13) 0.0132(11) 0.0150(12) -0.0007(9) 0.0050(10) -0.0009(10)
C21 0.0172(13) 0.0150(12) 0.0190(12) -0.0030(10) 0.0026(10) 0.0010(10)
C22 0.0186(13) 0.0172(12) 0.0236(13) -0.0030(10) 0.0068(11) -0.0020(10)
C23 0.0243(15) 0.0169(13) 0.0330(15) 0.0027(11) 0.0025(12) -0.0017(11)
C24 0.0194(14) 0.0176(13) 0.0388(16) -0.0040(12) 0.0014(12) 0.0032(11)
C25 0.0162(14) 0.0248(13) 0.0330(15) -0.0043(12) 0.0090(12) -0.0013(11)
C26 0.0201(14) 0.0213(13) 0.0263(14) -0.0010(11) 0.0076(12) -0.0018(11)
C27 0.0157(13) 0.0194(12) 0.0160(12) -0.0026(10) 0.0082(10) -0.0020(10)
C28 0.0232(14) 0.0241(13) 0.0144(12) 0.0033(10) 0.0035(11) -0.0031(11)
C29 0.0256(15) 0.0235(13) 0.0184(13) -0.0033(11) 0.0025(11) -0.0082(11)
C30 0.0267(15) 0.0189(13) 0.0259(14) 0.0012(11) 0.0059(12) -0.0063(11)
C31 0.0263(15) 0.0231(13) 0.0220(13) 0.0065(11) 0.0047(12) -0.0010(11)
C32 0.0201(13) 0.0230(13) 0.0150(12) -0.0008(10) 0.0022(10) -0.0019(11)
C33 0.0202(14) 0.0245(13) 0.0112(12) -0.0022(10) 0.0017(10) 0.0007(11)
C34 0.0249(15) 0.0226(13) 0.0164(12) -0.0066(10) 0.0054(11) -0.0045(11)
C35 0.0244(14) 0.0165(12) 0.0174(12) -0.0056(10) 0.0070(11) -0.0018(10)
C36 0.0248(15) 0.0246(13) 0.0160(12) -0.0049(11) 0.0077(11) 0.0016(11)
C37 0.0194(14) 0.0247(13) 0.0142(12) -0.0055(10) 0.0082(11) -0.0032(11)
C38 0.0283(15) 0.0266(14) 0.0118(12) -0.0018(10) 0.0064(11) -0.0026(11)
P3 0.0184(4) 0.0265(4) 0.0152(3) 0.0010(3) 0.0042(3) 0.0009(3)
F1 0.038(4) 0.040(2) 0.025(2) 0.0073(17) 0.007(2) -0.0120(18)
F2 0.0257(18) 0.040(3) 0.045(3) 0.0006(18) 0.0101(17) 0.0123(16)
F3 0.051(3) 0.039(2) 0.0196(18) -0.0057(13) -0.0055(19) -0.008(2)
F4 0.039(2) 0.051(3) 0.041(2) 0.0093(19) 0.0251(16) 0.019(2)
F5 0.033(3) 0.041(3) 0.0192(16) 0.0015(17) -0.0015(18) -0.0134(18)
F6 0.032(3) 0.0215(19) 0.0218(18) 0.0068(14) 0.007(2) 0.0031(18)
F1A 0.064(14) 0.050(8) 0.039(7) 0.027(7) -0.004(7) -0.037(7)
F2A 0.020(4) 0.059(8) 0.061(8) 0.000(5) 0.006(4) 0.003(4)
F3A 0.064(8) 0.040(5) 0.014(4) -0.006(3) 0.008(5) -0.005(7)
F6A 0.053(10) 0.027(4) 0.029(5) -0.003(3) -0.003(7) 0.024(5)
F4A 0.025(4) 0.064(7) 0.061(5) -0.017(5) 0.016(3) 0.002(4)
F5A 0.057(8) 0.034(6) 0.025(4) -0.008(4) 0.014(6) -0.013(5)

loop_
_atom_type_symbol
_atom_type_description
_atom_type_scat_dispersion_real
_atom_type_scat_dispersion_imag
_atom_type_scat_source
C C 0.0033 0.0016 'International Tables Vol C Tables 4.2.6.8 and 6.1.1.4'
H H 0.0000 0.0000 'International Tables Vol C Tables 4.2.6.8 and 6.1.1.4'
Cl Cl 0.1484 0.1585 'International Tables Vol C Tables 4.2.6.8 and 6.1.1.4'
F F 0.0171 0.0103 'International Tables Vol C Tables 4.2.6.8 and 6.1.1.4'
N N 0.0061 0.0033 'International Tables Vol C Tables 4.2.6.8 and 6.1.1.4'
P P 0.1023 0.0942 'International Tables Vol C Tables 4.2.6.8 and 6.1.1.4'
Ru Ru -1.2594 0.8363 'International Tables Vol C Tables 4.2.6.8 and 6.1.1.4'

loop_
_geom_angle_atom_site_label_1
_geom_angle_atom_site_label_2
_geom_angle_atom_site_label_3
_geom_angle
_geom_angle_site_symmetry_1
_geom_angle_site_symmetry_3
_geom_angle_publ_flag
P1 Ru1 Cl1 90.11(2) . . ?
P2 Ru1 Cl1 93.92(2) . . ?
P2 Ru1 P1 84.43(2) . . ?
N3 Ru1 Cl1 86.23(6) . . ?
N3 Ru1 P1 176.18(6) . . ?
N3 Ru1 P2 94.71(6) . . ?
N3 Ru1 N5 83.61(8) . . ?
N4 Ru1 Cl1 170.90(6) . . ?
N4 Ru1 P1 95.85(6) . . ?
N4 Ru1 P2 93.50(6) . . ?
N4 Ru1 N3 87.92(8) . . ?
N4 Ru1 N5 87.52(8) . . ?
N5 Ru1 Cl1 84.91(6) . . ?
N5 Ru1 P1 97.18(6) . . ?
N5 Ru1 P2 178.01(6) . . ?
C1 P1 Ru1 116.87(8) . . ?
C1 P1 C7 100.24(11) . . ?
C1 P1 C13 102.90(10) . . ?
C7 P1 Ru1 122.82(8) . . ?
C7 P1 C13 103.24(11) . . ?
C13 P1 Ru1 108.36(8) . . ?
C20 P2 Ru1 109.20(8) . . ?
C21 P2 Ru1 123.51(8) . . ?
C21 P2 C20 103.61(11) . . ?
C21 P2 C27 103.13(11) . . ?
C27 P2 Ru1 113.81(8) . . ?
C27 P2 C20 100.89(11) . . ?
C13 N1 C14 116.2(2) . . ?
C20 N2 C19 115.7(2) . . ?
Ru1 N3 H3A 105.7(19) . . ?
Ru1 N3 H3B 109.5(19) . . ?
H3A N3 H3B 103(3) . . ?
C33 N3 Ru1 119.38(16) . . ?
C33 N3 H3A 108.2(18) . . ?
C33 N3 H3B 109.7(19) . . ?
Ru1 N4 H4A 107.2(18) . . ?
Ru1 N4 H4B 106.9(19) . . ?
H4A N4 H4B 104(3) . . ?
C35 N4 Ru1 117.82(15) . . ?
C35 N4 H4A 109.1(19) . . ?
C35 N4 H4B 110.7(18) . . ?
Ru1 N5 H5A 102.0(18) . . ?
Ru1 N5 H5B 109.0(18) . . ?
H5A N5 H5B 106(3) . . ?
C37 N5 Ru1 119.54(16) . . ?
C37 N5 H5A 109.2(18) . . ?
C37 N5 H5B 109.8(19) . . ?
C2 C1 P1 116.58(18) . . ?
C6 C1 P1 124.90(18) . . ?
C6 C1 C2 118.5(2) . . ?
C1 C2 H2 119.5 . . ?
C3 C2 C1 121.0(2) . . ?
C3 C2 H2 119.5 . . ?
C2 C3 H3 120.0 . . ?
C2 C3 C4 120.0(2) . . ?
C4 C3 H3 120.0 . . ?
C3 C4 H4 120.1 . . ?
C5 C4 C3 119.8(2) . . ?
C5 C4 H4 120.1 . . ?
C4 C5 H5 119.8 . . ?
C4 C5 C6 120.4(2) . . ?
C6 C5 H5 119.8 . . ?
C1 C6 H6 119.8 . . ?
C5 C6 C1 120.4(2) . . ?
C5 C6 H6 119.8 . . ?
C8 C7 P1 121.91(19) . . ?
C12 C7 P1 119.37(19) . . ?
C12 C7 C8 118.7(2) . . ?
C7 C8 H8 119.9 . . ?
C9 C8 C7 120.1(2) . . ?
C9 C8 H8 119.9 . . ?
C8 C9 H9 119.8 . . ?
C10 C9 C8 120.4(2) . . ?
C10 C9 H9 119.8 . . ?
C9 C10 H10 119.9 . . ?
C9 C10 C11 120.1(3) . . ?
C11 C10 H10 119.9 . . ?
C10 C11 H11 120.0 . . ?
C10 C11 C12 120.0(3) . . ?
C12 C11 H11 120.0 . . ?
C7 C12 H12 119.7 . . ?
C11 C12 C7 120.6(2) . . ?
C11 C12 H12 119.7 . . ?
N1 C13 P1 122.09(19) . . ?
N1 C13 C20 122.1(2) . . ?
C20 C13 P1 115.84(17) . . ?
N1 C14 C15 119.4(2) . . ?
N1 C14 C19 121.5(2) . . ?
C15 C14 C19 119.1(2) . . ?
C14 C15 H15 120.1 . . ?
C16 C15 C14 119.8(3) . . ?
C16 C15 H15 120.1 . . ?
C15 C16 H16 119.6 . . ?
C15 C16 C17 120.8(3) . . ?
C17 C16 H16 119.6 . . ?
C16 C17 H17 119.4 . . ?
C18 C17 C16 121.2(2) . . ?
C18 C17 H17 119.4 . . ?
C17 C18 H18 120.3 . . ?
C17 C18 C19 119.4(3) . . ?
C19 C18 H18 120.3 . . ?
N2 C19 C14 121.5(2) . . ?
N2 C19 C18 118.8(3) . . ?
C14 C19 C18 119.7(2) . . ?
N2 C20 P2 120.04(19) . . ?
N2 C20 C13 123.1(2) . . ?
C13 C20 P2 116.79(17) . . ?
C22 C21 P2 121.00(19) . . ?
C22 C21 C26 118.7(2) . . ?
C26 C21 P2 120.32(19) . . ?
C21 C22 H22 119.8 . . ?
C23 C22 C21 120.3(2) . . ?
C23 C22 H22 119.8 . . ?
C22 C23 H23 119.8 . . ?
C22 C23 C24 120.5(2) . . ?
C24 C23 H23 119.8 . . ?
C23 C24 H24 120.2 . . ?
C25 C24 C23 119.7(3) . . ?
C25 C24 H24 120.2 . . ?
C24 C25 H25 119.8 . . ?
C26 C25 C24 120.4(2) . . ?
C26 C25 H25 119.8 . . ?
C21 C26 H26 119.8 . . ?
C25 C26 C21 120.4(2) . . ?
C25 C26 H26 119.8 . . ?
C28 C27 P2 120.13(19) . . ?
C32 C27 P2 121.22(19) . . ?
C32 C27 C28 118.2(2) . . ?
C27 C28 H28 119.7 . . ?
C29 C28 C27 120.6(2) . . ?
C29 C28 H28 119.7 . . ?
C28 C29 H29 119.9 . . ?
C28 C29 C30 120.2(2) . . ?
C30 C29 H29 119.9 . . ?
C29 C30 H30 120.1 . . ?
C31 C30 C29 119.7(2) . . ?
C31 C30 H30 120.1 . . ?
C30 C31 H31 119.9 . . ?
C30 C31 C32 120.1(2) . . ?
C32 C31 H31 119.9 . . ?
C27 C32 H32 119.4 . . ?
C31 C32 C27 121.1(2) . . ?
C31 C32 H32 119.4 . . ?
N3 C33 H33 108.4 . . ?
N3 C33 C34 109.26(19) . . ?
N3 C33 C38 110.5(2) . . ?
C34 C33 H33 108.4 . . ?
C34 C33 C38 111.7(2) . . ?
C38 C33 H33 108.4 . . ?
C33 C34 H34A 108.7 . . ?
C33 C34 H34B 108.7 . . ?
C33 C34 C35 114.2(2) . . ?
H34A C34 H34B 107.6 . . ?
C35 C34 H34A 108.7 . . ?
C35 C34 H34B 108.7 . . ?
N4 C35 C34 110.8(2) . . ?
N4 C35 H35 107.8 . . ?
N4 C35 C36 110.8(2) . . ?
C34 C35 H35 107.8 . . ?
C36 C35 C34 111.6(2) . . ?
C36 C35 H35 107.8 . . ?
C35 C36 H36A 108.7 . . ?
C35 C36 H36B 108.7 . . ?
H36A C36 H36B 107.6 . . ?
C37 C36 C35 114.1(2) . . ?
C37 C36 H36A 108.7 . . ?
C37 C36 H36B 108.7 . . ?
N5 C37 C36 109.94(19) . . ?
N5 C37 H37 108.4 . . ?
N5 C37 C38 110.2(2) . . ?
C36 C37 H37 108.4 . . ?
C38 C37 C36 111.6(2) . . ?
C38 C37 H37 108.4 . . ?
C33 C38 H38A 108.8 . . ?
C33 C38 H38B 108.8 . . ?
C37 C38 C33 113.6(2) . . ?
C37 C38 H38A 108.8 . . ?
C37 C38 H38B 108.8 . . ?
H38A C38 H38B 107.7 . . ?
F1 P3 F2 91.2(4) . . ?
F1 P3 F3 90.1(6) . . ?
F1 P3 F6 177.8(5) . . ?
F3 P3 F2 89.4(2) . . ?
F4 P3 F1 91.9(3) . . ?
F4 P3 F2 176.8(3) . . ?
F4 P3 F3 90.0(2) . . ?
F4 P3 F6 89.6(3) . . ?
F5 P3 F1 92.1(5) . . ?
F5 P3 F2 89.4(2) . . ?
F5 P3 F3 177.5(4) . . ?
F5 P3 F4 91.0(2) . . ?
F5 P3 F6 89.4(4) . . ?
F6 P3 F2 87.3(4) . . ?
F6 P3 F3 88.3(5) . . ?
F1A P3 F5A 86.4(14) . . ?
F2A P3 F1A 84.8(11) . . ?
F2A P3 F3A 90.1(6) . . ?
F2A P3 F6A 94.7(9) . . ?
F2A P3 F5A 88.2(6) . . ?
F3A P3 F1A 88.2(15) . . ?
F3A P3 F5A 174.4(9) . . ?
F6A P3 F1A 178.2(15) . . ?
F6A P3 F3A 93.5(13) . . ?
F6A P3 F5A 91.9(12) . . ?
F4A P3 F1A 87.1(10) . . ?
F4A P3 F2A 171.7(8) . . ?
F4A P3 F3A 91.1(5) . . ?
F4A P3 F6A 93.4(7) . . ?
F4A P3 F5A 89.9(5) . . ?

loop_
_geom_bond_atom_site_label_1
_geom_bond_atom_site_label_2
_geom_bond_distance
_geom_bond_site_symmetry_2
_geom_bond_publ_flag
Ru1 Cl1 2.4335(6) . ?
Ru1 P1 2.2857(7) . ?
Ru1 P2 2.2654(6) . ?
Ru1 N3 2.179(2) . ?
Ru1 N4 2.130(2) . ?
Ru1 N5 2.182(2) . ?
P1 C1 1.839(2) . ?
P1 C7 1.845(3) . ?
P1 C13 1.859(2) . ?
P2 C20 1.834(2) . ?
P2 C21 1.831(3) . ?
P2 C27 1.832(2) . ?
N1 C13 1.323(3) . ?
N1 C14 1.371(3) . ?
N2 C19 1.368(3) . ?
N2 C20 1.326(3) . ?
N3 H3A 0.861(12) . ?
N3 H3B 0.858(12) . ?
N3 C33 1.495(3) . ?
N4 H4A 0.860(12) . ?
N4 H4B 0.861(12) . ?
N4 C35 1.502(3) . ?
N5 H5A 0.861(12) . ?
N5 H5B 0.859(12) . ?
N5 C37 1.493(3) . ?
C1 C2 1.405(3) . ?
C1 C6 1.398(3) . ?
C2 H2 0.9500 . ?
C2 C3 1.383(3) . ?
C3 H3 0.9500 . ?
C3 C4 1.392(4) . ?
C4 H4 0.9500 . ?
C4 C5 1.387(3) . ?
C5 H5 0.9500 . ?
C5 C6 1.393(3) . ?
C6 H6 0.9500 . ?
C7 C8 1.400(3) . ?
C7 C12 1.394(4) . ?
C8 H8 0.9500 . ?
C8 C9 1.393(4) . ?
C9 H9 0.9500 . ?
C9 C10 1.374(4) . ?
C10 H10 0.9500 . ?
C10 C11 1.386(4) . ?
C11 H11 0.9500 . ?
C11 C12 1.387(4) . ?
C12 H12 0.9500 . ?
C13 C20 1.421(3) . ?
C14 C15 1.415(3) . ?
C14 C19 1.418(4) . ?
C15 H15 0.9500 . ?
C15 C16 1.370(3) . ?
C16 H16 0.9500 . ?
C16 C17 1.403(4) . ?
C17 H17 0.9500 . ?
C17 C18 1.364(4) . ?
C18 H18 0.9500 . ?
C18 C19 1.420(3) . ?
C21 C22 1.400(3) . ?
C21 C26 1.408(3) . ?
C22 H22 0.9500 . ?
C22 C23 1.389(4) . ?
C23 H23 0.9500 . ?
C23 C24 1.389(4) . ?
C24 H24 0.9500 . ?
C24 C25 1.387(4) . ?
C25 H25 0.9500 . ?
C25 C26 1.383(4) . ?
C26 H26 0.9500 . ?
C27 C28 1.401(3) . ?
C27 C32 1.394(3) . ?
C28 H28 0.9500 . ?
C28 C29 1.389(3) . ?
C29 H29 0.9500 . ?
C29 C30 1.392(4) . ?
C30 H30 0.9500 . ?
C30 C31 1.380(4) . ?
C31 H31 0.9500 . ?
C31 C32 1.386(3) . ?
C32 H32 0.9500 . ?
C33 H33 1.0000 . ?
C33 C34 1.525(3) . ?
C33 C38 1.532(3) . ?
C34 H34A 0.9900 . ?
C34 H34B 0.9900 . ?
C34 C35 1.532(4) . ?
C35 H35 1.0000 . ?
C35 C36 1.532(3) . ?
C36 H36A 0.9900 . ?
C36 H36B 0.9900 . ?
C36 C37 1.524(3) . ?
C37 H37 1.0000 . ?
C37 C38 1.519(4) . ?
C38 H38A 0.9900 . ?
C38 H38B 0.9900 . ?
P3 F1 1.601(4) . ?
P3 F2 1.605(3) . ?
P3 F3 1.604(3) . ?
P3 F4 1.598(3) . ?
P3 F5 1.584(6) . ?
P3 F6 1.604(3) . ?
P3 F1A 1.602(7) . ?
P3 F2A 1.593(7) . ?
P3 F3A 1.597(7) . ?
P3 F6A 1.594(7) . ?
P3 F4A 1.592(6) . ?
P3 F5A 1.641(14) . ?
